data_1561314
loop_
_publ_author_name
'Lin, Jian-Di'
'Rong, Cheng'
'Lv, Ri-Xin'
'Wang, Zu-Jian'
'Long, Xi-Fa'
'Guo, Guo-Cong'
'Pan, Chun-Yang'

_publ_section_title
;
 A 3D metal-organic framework with a pcu net constructed from lead(II) and
 thiophene-2, 5-dicarboxylic acid: Synthesis, structure and ferroelectric
 property
;
_journal_name_full 'Journal of Solid State Chemistry'
_journal_page_first 34
_journal_page_last 39
_journal_paper_doi 10.1016/j.jssc.2017.09.001
_journal_volume 257
_journal_year 2018
_chemical_formula_moiety 'C6 H2 O4 Pb S'
_chemical_formula_sum 'C6 H2 O4 Pb S'
_chemical_formula_weight 377.34
_space_group_crystal_system orthorhombic
_space_group_IT_number 26
_space_group_name_Hall 'P 2c -2'
_space_group_name_H-M_alt 'P m c 21'
_atom_sites_solution_hydrogens mixed
_atom_sites_solution_primary direct
_audit_update_record
;
????
;
_cell_angle_alpha 90
_cell_angle_beta 90
_cell_angle_gamma 90
_cell_formula_units_Z 4
_cell_length_a 17.990(5)
_cell_length_b 5.6720(15)
_cell_length_c 6.8519(17)
_cell_measurement_reflns_used 2016
_cell_measurement_temperature 293.1500
_cell_measurement_theta_max 27.4895
_cell_measurement_theta_min 2.9730
_cell_volume 699.2(3)
_computing_cell_refinement 'CrystalClear (Rigaku Inc., 2008)'
_computing_data_collection 'CrystalClear (Rigaku Inc., 2008)'
_computing_data_reduction 'CrystalClear (Rigaku Inc., 2008)'
_computing_molecular_graphics 'Olex2 (Dolomanov et al., 2009)'
_computing_publication_material 'Olex2 (Dolomanov et al., 2009)'
_computing_structure_refinement 'XL (Sheldrick, 2008)'
_computing_structure_solution 'SIR2004 (Burla et al., 2007)'
_diffrn_ambient_temperature 293.1500
_diffrn_detector_area_resol_mean 14.6306
_diffrn_measured_fraction_theta_full 0.961
_diffrn_measured_fraction_theta_max 0.959
_diffrn_measurement_details
;
scan:
	Number of images: 360
	           Slice: -62.0000 - 118.0000
	     Image width: 0.5000
	        Exp time: 10.0000
	   Rotation axis: Omega
	           Omega: 0.0000
	             Chi: 45.0000
	             Phi: 180.0000
	             XTD: 50.2908
	          2theta: 27.7862
scan:
	Number of images: 280
	           Slice: -62.0000 - 78.0000
	     Image width: 0.5000
	        Exp time: 10.0000
	   Rotation axis: Omega
	           Omega: 0.0000
	             Chi: 45.0000
	             Phi: 90.0000
	             XTD: 50.2908
	          2theta: 27.7862
scan:
	Number of images: 160
	           Slice: -62.0000 - 18.0000
	     Image width: 0.5000
	        Exp time: 10.0000
	   Rotation axis: Omega
	           Omega: 0.0000
	             Chi: 45.0000
	             Phi: 0.0000
	             XTD: 50.2908
	          2theta: 27.7862
;
_diffrn_measurement_device
;
Mercury70 (2x2 bin mode)
;
_diffrn_measurement_device_details
;
AFC8: Eulerian 3 circle
;
_diffrn_measurement_device_type 'Bruker P4'
_diffrn_orient_matrix_type d*Trek
_diffrn_orient_matrix_UB_11 0.0924
_diffrn_orient_matrix_UB_12 0.1319
_diffrn_orient_matrix_UB_13 -0.0717
_diffrn_orient_matrix_UB_21 -0.1222
_diffrn_orient_matrix_UB_22 0.0536
_diffrn_orient_matrix_UB_23 -0.0591
_diffrn_orient_matrix_UB_31 -0.0085
_diffrn_orient_matrix_UB_32 0.0307
_diffrn_orient_matrix_UB_33 0.0455
_diffrn_radiation_detector CCD
_diffrn_radiation_type MoK\a
_diffrn_radiation_wavelength 0.71073
_diffrn_reflns_av_R_equivalents 0.0571
_diffrn_reflns_av_unetI/netI 0.0503
_diffrn_reflns_Laue_measured_fraction_full 0.961
_diffrn_reflns_Laue_measured_fraction_max 0.959
_diffrn_reflns_limit_h_max 21
_diffrn_reflns_limit_h_min -21
_diffrn_reflns_limit_k_max 6
_diffrn_reflns_limit_k_min -6
_diffrn_reflns_limit_l_max 7
_diffrn_reflns_limit_l_min -7
_diffrn_reflns_number 4276
_diffrn_reflns_point_group_measured_fraction_full 0.959
_diffrn_reflns_point_group_measured_fraction_max 0.957
_diffrn_reflns_theta_full 25.242
_diffrn_reflns_theta_max 25.487
_diffrn_reflns_theta_min 3.397
_diffrn_source 'Sealed Tube'
_diffrn_source_current 80.0000
_diffrn_source_power 4.0000
_diffrn_source_voltage 50.0000
_exptl_absorpt_coefficient_mu 24.391
_exptl_absorpt_correction_T_max 1.0000
_exptl_absorpt_correction_T_min 0.4252
_exptl_absorpt_correction_type multi-scan
_exptl_crystal_colour White
_exptl_crystal_density_diffrn 3.585
_exptl_crystal_description Prism
_exptl_crystal_F_000 672
_exptl_crystal_size_max 0.30
_exptl_crystal_size_mid 0.21
_exptl_crystal_size_min 0.15
_refine_diff_density_max 4.451
_refine_diff_density_min -3.908
_refine_diff_density_rms 0.432
_refine_ls_abs_structure_details
;
 Refined as an inversion twin.
;
_refine_ls_abs_structure_Flack 0.49(3)
_refine_ls_extinction_coef 0.0022(3)
_refine_ls_extinction_expression Fc^*^=kFc[1+0.001xFc^2^\l^3^/sin(2\q)]^-1/4^
_refine_ls_extinction_method 'SHELXL-2014/7 (Sheldrick 2014'
_refine_ls_goodness_of_fit_ref 1.078
_refine_ls_hydrogen_treatment mixed
_refine_ls_matrix_type full
_refine_ls_number_parameters 113
_refine_ls_number_reflns 1264
_refine_ls_number_restraints 62
_refine_ls_restrained_S_all 1.064
_refine_ls_R_factor_all 0.0495
_refine_ls_R_factor_gt 0.0471
_refine_ls_shift/su_max 0.186
_refine_ls_shift/su_mean 0.002
_refine_ls_structure_factor_coef Fsqd
_refine_ls_weighting_details 'w=1/[\s^2^(Fo^2^)+(0.0663P)^2^+21.2137P] where P=(Fo^2^+2Fc^2^)/3'
_refine_ls_weighting_scheme calc
_refine_ls_wR_factor_gt 0.1187
_refine_ls_wR_factor_ref 0.1228
_reflns_Friedel_coverage 0.821
_reflns_Friedel_fraction_full 0.956
_reflns_Friedel_fraction_max 0.954
_reflns_number_gt 1173
_reflns_number_total 1264
_reflns_threshold_expression 'I > 2\s(I)'
_cod_data_source_file JSSC-2018-257-34.cif
_cod_data_source_block a
_cod_depositor_comments
;
The following automatic conversions were performed:

data item '_exptl_absorpt_correction_type' value 'Multi-scan' was
changed to 'multi-scan' in accordance with the built-in table derived
from the CIF Core dictionary named 'cif_core.dic' version 2.4.5 last
updated on 2014-11-21.

Automatic conversion script
Id: cif_fix_values 8369 2020-08-20 11:38:08Z andrius 
;
_cod_database_code 1561314
_shelx_space_group_comment
;
The symmetry employed for this shelxl refinement is uniquely defined
by the following loop, which should always be used as a source of
symmetry information in preference to the above space-group names.
They are only intended as comments.
;
_diffrn_number_total 948
_olex2_refinement_description
;
1. Twinned data refinement
 Scales: 0.51(3)
 0.49(3)
2. Fixed Uiso
 At 1.2 times of:
  All C(H) groups
3. Restrained distances
 C23-C22
 1.5 with sigma of 0.02
 C12-C11
 1.45 with sigma of 0.02
 O11-C11 = O12-C11
 1.2 with sigma of 0.02
 O22-C21 = O21-C21
 1.2 with sigma of 0.02
 C13-H13
 0.93 with sigma of 0.02
4. Uiso/Uaniso restraints and constraints
Uanis(S11) \\sim Ueq, Uanis(O11) \\sim Ueq, Uanis(O12) \\sim Ueq, Uanis(C11)
\\sim Ueq, Uanis(C13) \\sim Ueq, Uanis(C23) \\sim Ueq, Uanis(C21) \\sim Ueq,
Uanis(C22) \\sim Ueq, Uanis(C12) \\sim Ueq: with sigma of 0.001 and sigma for
terminal atoms of 0.0005
5.a Aromatic/amide H refined with riding coordinates:
 C23(H23)
;

loop_
_space_group_symop_operation_xyz
'x, y, z'
'-x, -y, z+1/2'
'-x, y, z'
'x, -y, z+1/2'

loop_
_atom_site_label
_atom_site_type_symbol
_atom_site_fract_x
_atom_site_fract_y
_atom_site_fract_z
_atom_site_U_iso_or_equiv
_atom_site_adp_type
_atom_site_occupancy
_atom_site_site_symmetry_order
_atom_site_calc_flag
_atom_site_refinement_flags_posn
_atom_site_refinement_flags_adp
_atom_site_refinement_flags_occupancy
_atom_site_disorder_assembly
_atom_site_disorder_group
Pb1 Pb 0.26013(2) 0.22843(7) 0.8597(3) 0.01458(12) Uani 1 1 d . . . . .
S11 S 0.5000 -0.1577(7) 0.8633(12) 0.0154(6) Uani 1 2 d S TU P . .
S21 S 0.0000 0.4372(9) 0.4349(9) 0.0260(14) Uani 1 2 d S T P . .
O11 O 0.3519(6) -0.0833(17) 0.6806(16) 0.0250(7) Uani 1 1 d D U . . .
O12 O 0.3180(6) -0.453(2) 0.6626(18) 0.0382(7) Uani 1 1 d D U . . .
O21 O 0.1950(6) 0.172(2) 0.540(2) 0.035(3) Uani 1 1 d D . . . .
O22 O 0.1585(6) 0.5079(19) 0.4090(17) 0.043(3) Uiso 1 1 d D . . . .
C11 C 0.3632(6) -0.2950(18) 0.707(2) 0.0235(7) Uani 1 1 d D U . . .
C12 C 0.4337(6) -0.369(2) 0.8003(16) 0.0143(7) Uani 1 1 d D U . A 1
C13 C 0.4631(6) -0.5924(19) 0.8245(18) 0.0141(7) Uani 1 1 d D U . . .
C21 C 0.1479(8) 0.316(2) 0.488(2) 0.0338(7) Uani 1 1 d D U . . .
C22 C 0.0689(10) 0.252(2) 0.495(3) 0.0286(7) Uani 1 1 d D U . . .
C23 C 0.0401(8) 0.024(2) 0.553(2) 0.0254(7) Uani 1 1 d D U . . .
H23 H 0.0694 -0.1045 0.5865 0.031 Uiso 1 1 calc R . . . .
H13 H 0.4367(19) -0.733(4) 0.812(16) 0.00(4) Uiso 1 1 d D . . . .

loop_
_atom_site_aniso_label
_atom_site_aniso_U_11
_atom_site_aniso_U_22
_atom_site_aniso_U_33
_atom_site_aniso_U_23
_atom_site_aniso_U_13
_atom_site_aniso_U_12
Pb1 0.0173(2) 0.00690(19) 0.0195(3) 0.0003(6) 0.0003(9) 0.00046(13)
S11 0.0154(9) 0.0133(9) 0.0175(9) 0.0002(8) 0.000 0.000
S21 0.021(2) 0.004(2) 0.053(3) 0.004(2) 0.000 0.000
O11 0.0253(10) 0.0247(10) 0.0251(10) 0.0003(8) 0.0000(8) 0.0000(8)
O12 0.0380(10) 0.0380(11) 0.0385(11) 0.0003(8) -0.0001(8) -0.0003(8)
O21 0.015(5) 0.042(7) 0.049(7) -0.013(6) -0.003(5) 0.003(6)
C11 0.0234(11) 0.0234(11) 0.0237(11) 0.0001(8) 0.0000(8) 0.0000(8)
C12 0.0143(10) 0.0143(11) 0.0144(11) -0.0001(8) -0.0001(8) -0.0001(8)
C13 0.0142(10) 0.0138(10) 0.0143(11) 0.0001(8) -0.0002(8) 0.0000(8)
C21 0.0337(11) 0.0338(11) 0.0339(11) 0.0000(8) -0.0001(8) 0.0000(8)
C22 0.0286(11) 0.0285(11) 0.0288(11) 0.0000(8) 0.0000(8) -0.0001(8)
C23 0.0254(11) 0.0253(11) 0.0256(11) 0.0000(8) -0.0002(8) 0.0001(8)

loop_
_atom_type_symbol
_atom_type_description
_atom_type_scat_dispersion_real
_atom_type_scat_dispersion_imag
_atom_type_scat_source
C C 0.0033 0.0016 'International Tables Vol C Tables 4.2.6.8 and 6.1.1.4'
H H 0.0000 0.0000 'International Tables Vol C Tables 4.2.6.8 and 6.1.1.4'
O O 0.0106 0.0060 'International Tables Vol C Tables 4.2.6.8 and 6.1.1.4'
Pb Pb -3.3944 10.1111 'International Tables Vol C Tables 4.2.6.8 and 6.1.1.4'
S S 0.1246 0.1234 'International Tables Vol C Tables 4.2.6.8 and 6.1.1.4'

loop_
_geom_angle_atom_site_label_1
_geom_angle_atom_site_label_2
_geom_angle_atom_site_label_3
_geom_angle
_geom_angle_site_symmetry_1
_geom_angle_site_symmetry_3
O12 Pb1 O11 115.4(3) 4 .
O12 Pb1 O11 88.5(3) 1_565 .
O12 Pb1 O12 84.9(2) 1_565 4
O12 Pb1 O21 79.3(4) 1_565 .
O21 Pb1 O11 78.8(3) . .
O21 Pb1 O12 158.6(4) . 4
O22 Pb1 O11 159.9(4) 4_565 .
O22 Pb1 O12 83.6(4) 4_565 4
O22 Pb1 O12 86.7(4) 4_565 1_565
O22 Pb1 O21 81.1(4) 4_565 .
C12 S11 C12 86.3(8) 3_655 .
C22 S21 C22 95.4(11) 3 .
C11 O11 Pb1 132.0(10) . .
Pb1 O12 Pb1 127.7(4) 1_545 4_554
C11 O12 Pb1 95.9(9) . 4_554
C11 O12 Pb1 131.5(10) . 1_545
C21 O21 Pb1 119.4(11) . .
C21 O22 Pb1 137.4(10) . 4_564
O11 C11 O12 123.8(12) . .
O11 C11 C12 118.7(11) . .
O12 C11 C12 117.5(11) . .
C11 C12 S11 120.0(10) . .
C13 C12 S11 109.7(8) . .
C13 C12 C11 129.6(11) . .
C12 C13 H13 125(3) . .
C13 C13 C12 112.5(7) 3_655 .
C13 C13 H13 121(2) 3_655 .
O21 C21 O22 127.4(15) . .
O21 C21 C22 119.7(12) . .
O22 C21 C22 112.4(13) . .
C21 C22 S21 123.7(10) . .
C23 C22 S21 111.3(12) . .
C23 C22 C21 125.0(14) . .
C22 C23 H23 124.5 . .
C23 C23 C22 110.9(9) 3 .
C23 C23 H23 124.5 3 .

loop_
_geom_bond_atom_site_label_1
_geom_bond_atom_site_label_2
_geom_bond_distance
_geom_bond_site_symmetry_2
Pb1 O11 2.713(10) .
Pb1 O12 2.484(12) 1_565
Pb1 O12 2.648(12) 4
Pb1 O21 2.502(13) .
Pb1 O22 2.386(11) 4_565
S11 C12 1.744(13) .
S11 C12 1.744(13) 3_655
S21 C22 1.675(17) 3
S21 C22 1.675(17) .
O11 C11 1.231(13) .
O12 Pb1 2.648(12) 4_554
O12 Pb1 2.484(12) 1_545
O12 C11 1.249(14) .
O21 C21 1.231(16) .
O22 Pb1 2.386(11) 4_564
O22 C21 1.233(15) .
C11 C12 1.480(15) .
C12 C13 1.385(17) .
C13 C13 1.33(2) 3_655
C13 H13 0.93(2) .
C21 C22 1.47(2) .
C22 C23 1.447(17) .
C23 C23 1.44(3) 3
C23 H23 0.9300 .

loop_
_geom_torsion_atom_site_label_1
_geom_torsion_atom_site_label_2
_geom_torsion_atom_site_label_3
_geom_torsion_atom_site_label_4
_geom_torsion
_geom_torsion_site_symmetry_1
_geom_torsion_site_symmetry_2
_geom_torsion_site_symmetry_3
_geom_torsion_site_symmetry_4
Pb1 O11 C11 O12 72(2) . . . .
Pb1 O11 C11 C12 -106.8(13) . . . .
Pb1 O12 C11 O11 31.3(16) 4_554 . . .
Pb1 O12 C11 O11 -124.4(14) 1_545 . . .
Pb1 O12 C11 C12 54.4(18) 1_545 . . .
Pb1 O12 C11 C12 -149.9(11) 4_554 . . .
Pb1 O21 C21 O22 82(2) . . . .
Pb1 O21 C21 C22 -106.6(15) . . . .
Pb1 O22 C21 O21 -16(3) 4_564 . . .
Pb1 O22 C21 C22 172.1(11) 4_564 . . .
S11 C12 C13 C13 -20.8(9) . . . 3_655
S21 C22 C23 C23 -2.9(14) . . . 3
O11 C11 C12 S11 -2.0(18) . . . .
O11 C11 C12 C13 -171.4(13) . . . .
O12 C11 C12 S11 179.1(11) . . . .
O12 C11 C12 C13 10(2) . . . .
O21 C21 C22 S21 177.7(14) . . . .
O21 C21 C22 C23 -2(3) . . . .
O22 C21 C22 S21 -9(2) . . . .
O22 C21 C22 C23 170.9(16) . . . .
C11 C12 C13 C13 149.5(11) . . . 3_655
C12 S11 C12 C11 -144.6(8) 3_655 . . .
C12 S11 C12 C13 26.7(11) 3_655 . . .
C21 C22 C23 C23 176.8(14) . . . 3
C22 S21 C22 C21 -175.7(10) 3 . . .
C22 S21 C22 C23 4.0(19) 3 . . .
